data_4110695
loop_
_publ_author_name
'Phil S. Baran'
'Benjamin D. Hafensteiner'
'Narendra B. Ambhaikar'
'Carlos A. Guerrero'
'John D. Gallagher'

_publ_section_title
;
 Enantioselective Total Synthesis of Avrainvillamide and the Stephacidins
;
_journal_name_full 'Journal of the American Chemical Society'
_journal_page_first 8678
_journal_page_last 8693
_journal_paper_doi 10.1021/ja061660s
_journal_volume 128
_journal_year 2006
_chemical_formula_sum 'C14 H14 N2 O4'
_chemical_formula_weight 274.27
_chemical_name_systematic
; 
 ? 
;
_space_group_IT_number 19
_symmetry_cell_setting orthorhombic
_symmetry_space_group_name_Hall 'P 2ac 2ab'
_symmetry_space_group_name_H-M 'P 21 21 21'
_atom_sites_solution_hydrogens geom
_atom_sites_solution_primary direct
_atom_sites_solution_secondary difmap
_audit_creation_method SHELXL-97
_cell_angle_alpha 90.00
_cell_angle_beta 90.00
_cell_angle_gamma 90.00
_cell_formula_units_Z 4
_cell_length_a 6.2995(13)
_cell_length_b 7.6709(15)
_cell_length_c 26.378(5)
_cell_measurement_reflns_used 3157
_cell_measurement_temperature 173(2)
_cell_measurement_theta_max 25.0
_cell_measurement_theta_min 3.0
_cell_volume 1274.7(4)
_computing_cell_refinement 'Bruker SAINT+'
_computing_data_collection 'Bruker SMART'
_computing_data_reduction 'Bruker SAINT+'
_computing_molecular_graphics 'Bruker SHELXTL'
_computing_publication_material 'Bruker SHELXTL'
_computing_structure_refinement 'SHELXL-97 (Sheldrick, 1997)'
_computing_structure_solution 'SHELXS-97 (Sheldrick, 1997)'
_diffrn_ambient_temperature 173(2)
_diffrn_measured_fraction_theta_full 0.995
_diffrn_measured_fraction_theta_max 0.995
_diffrn_measurement_device_type 'CCD area detector'
_diffrn_measurement_method 'phi and omega scans'
_diffrn_radiation_monochromator graphite
_diffrn_radiation_source 'normal-focus sealed tube'
_diffrn_radiation_type MoK\a
_diffrn_radiation_wavelength 0.71073
_diffrn_reflns_av_R_equivalents 0.0503
_diffrn_reflns_av_sigmaI/netI 0.0472
_diffrn_reflns_limit_h_max 7
_diffrn_reflns_limit_h_min -7
_diffrn_reflns_limit_k_max 9
_diffrn_reflns_limit_k_min -9
_diffrn_reflns_limit_l_max 31
_diffrn_reflns_limit_l_min -28
_diffrn_reflns_number 9493
_diffrn_reflns_theta_full 24.99
_diffrn_reflns_theta_max 24.99
_diffrn_reflns_theta_min 1.54
_diffrn_standards_decay_% <1%
_exptl_absorpt_coefficient_mu 0.106
_exptl_absorpt_correction_T_max 0.9853
_exptl_absorpt_correction_T_min 0.9708
_exptl_absorpt_correction_type empirical
_exptl_absorpt_process_details 'SADABS (Sheldrick, 1999)'
_exptl_crystal_colour Colorless
_exptl_crystal_density_diffrn 1.429
_exptl_crystal_density_meas 0
_exptl_crystal_description Parallelepiped
_exptl_crystal_F_000 576
_exptl_crystal_size_max 0.28
_exptl_crystal_size_mid 0.18
_exptl_crystal_size_min 0.14
_refine_diff_density_max 0.204
_refine_diff_density_min -0.161
_refine_diff_density_rms 0.039
_refine_ls_abs_structure_details 'Flack H D (1983), Acta Cryst. A39, 876-881'
_refine_ls_abs_structure_Flack 0.9(13)
_refine_ls_extinction_method none
_refine_ls_goodness_of_fit_ref 1.023
_refine_ls_hydrogen_treatment riding
_refine_ls_matrix_type full
_refine_ls_number_parameters 183
_refine_ls_number_reflns 2240
_refine_ls_number_restraints 0
_refine_ls_restrained_S_all 1.023
_refine_ls_R_factor_all 0.0449
_refine_ls_R_factor_gt 0.0374
_refine_ls_shift/su_max 0.000
_refine_ls_shift/su_mean 0.000
_refine_ls_structure_factor_coef Fsqd
_refine_ls_weighting_details 'calc w=1/[\s^2^(Fo^2^)+(0.0425P)^2^+0.0000P] where P=(Fo^2^+2Fc^2^)/3'
_refine_ls_weighting_scheme calc
_refine_ls_wR_factor_gt 0.0791
_refine_ls_wR_factor_ref 0.0828
_reflns_number_gt 1984
_reflns_number_total 2240
_reflns_threshold_expression >2sigma(I)
_cod_data_source_file ja061660ssi20060309_093853.cif
_cod_data_source_block gglt
_cod_database_code 4110695

loop_
_symmetry_equiv_pos_as_xyz
'x, y, z'
'-x+1/2, -y, z+1/2'
'-x, y+1/2, -z+1/2'
'x+1/2, -y+1/2, -z'

loop_
_atom_site_label
_atom_site_type_symbol
_atom_site_fract_x
_atom_site_fract_y
_atom_site_fract_z
_atom_site_U_iso_or_equiv
_atom_site_adp_type
_atom_site_occupancy
_atom_site_symmetry_multiplicity
_atom_site_calc_flag
_atom_site_refinement_flags
O1 O -0.0784(2) 0.7659(2) 0.03711(5) 0.0273(4) Uani 1 1 d .
O2 O -0.0522(2) 0.8834(2) 0.11466(6) 0.0256(4) Uani 1 1 d .
O3 O 0.1481(2) 0.31533(18) 0.09509(5) 0.0230(4) Uani 1 1 d .
O4 O 0.3214(2) 0.29342(19) 0.02095(5) 0.0248(4) Uani 1 1 d .
N1 N 0.8153(3) 0.4742(2) 0.15289(6) 0.0216(4) Uani 1 1 d .
H1A H 0.9250 0.4117 0.1431 0.026 Uiso 1 1 calc R
N2 N 0.2689(3) 0.5555(2) 0.05318(6) 0.0203(4) Uani 1 1 d .
H2A H 0.3310 0.5936 0.0254 0.024 Uiso 1 1 calc R
C1 C 0.5237(4) 0.7113(3) 0.24555(8) 0.0227(5) Uani 1 1 d .
H1B H 0.3918 0.7713 0.2468 0.027 Uiso 1 1 calc R
C2 C 0.6497(4) 0.7002(3) 0.28769(8) 0.0249(5) Uani 1 1 d .
H2B H 0.6032 0.7521 0.3184 0.030 Uiso 1 1 calc R
C3 C 0.8456(4) 0.6140(3) 0.28656(8) 0.0253(5) Uani 1 1 d .
H3A H 0.9293 0.6093 0.3165 0.030 Uiso 1 1 calc R
C4 C 0.9194(3) 0.5361(3) 0.24300(8) 0.0240(5) Uani 1 1 d .
H4A H 1.0528 0.4785 0.2420 0.029 Uiso 1 1 calc R
C5 C 0.7897(3) 0.5457(3) 0.20065(8) 0.0193(5) Uani 1 1 d .
C6 C 0.5929(3) 0.6327(3) 0.20062(8) 0.0182(5) Uani 1 1 d .
C7 C 0.5023(3) 0.6132(3) 0.15073(8) 0.0177(5) Uani 1 1 d .
C8 C 0.6460(3) 0.5149(3) 0.12345(8) 0.0211(5) Uani 1 1 d .
H8A H 0.6288 0.4807 0.0891 0.025 Uiso 1 1 calc R
C9 C 0.3071(3) 0.6952(3) 0.13479(8) 0.0188(5) Uani 1 1 d .
H9A H 0.2444 0.7725 0.1586 0.023 Uiso 1 1 calc R
C10 C 0.2026(3) 0.6764(3) 0.09077(8) 0.0187(5) Uani 1 1 d .
C11 C 0.0115(3) 0.7773(3) 0.07751(8) 0.0204(5) Uani 1 1 d .
C12 C -0.2381(3) 0.9868(3) 0.10398(9) 0.0280(5) Uani 1 1 d .
H12A H -0.2901 1.0396 0.1354 0.034 Uiso 1 1 calc R
H12B H -0.3489 0.9122 0.0895 0.034 Uiso 1 1 calc R
H12C H -0.2016 1.0788 0.0797 0.034 Uiso 1 1 calc R
C13 C 0.2378(3) 0.3837(3) 0.05960(8) 0.0174(5) Uani 1 1 d .
C14 C 0.2949(4) 0.1063(3) 0.02427(9) 0.0273(5) Uani 1 1 d .
H14A H 0.3817 0.0496 -0.0018 0.033 Uiso 1 1 calc R
H14B H 0.1452 0.0766 0.0190 0.033 Uiso 1 1 calc R
H14C H 0.3397 0.0661 0.0579 0.033 Uiso 1 1 calc R

loop_
_atom_site_aniso_label
_atom_site_aniso_U_11
_atom_site_aniso_U_22
_atom_site_aniso_U_33
_atom_site_aniso_U_23
_atom_site_aniso_U_13
_atom_site_aniso_U_12
O1 0.0336(9) 0.0260(9) 0.0224(9) 0.0028(7) -0.0085(7) -0.0013(7)
O2 0.0243(8) 0.0255(8) 0.0269(8) -0.0060(7) -0.0053(7) 0.0062(7)
O3 0.0265(8) 0.0201(8) 0.0225(8) 0.0012(7) 0.0058(7) -0.0009(7)
O4 0.0283(8) 0.0209(8) 0.0253(8) -0.0048(7) 0.0089(7) -0.0019(7)
N1 0.0182(9) 0.0199(9) 0.0269(10) -0.0019(8) 0.0048(8) 0.0028(8)
N2 0.0280(10) 0.0201(10) 0.0129(9) 0.0005(7) 0.0042(8) -0.0049(8)
C1 0.0246(12) 0.0189(11) 0.0245(12) -0.0014(10) 0.0001(9) 0.0041(10)
C2 0.0337(12) 0.0200(12) 0.0209(12) -0.0032(10) -0.0003(10) -0.0003(11)
C3 0.0297(12) 0.0212(12) 0.0249(13) 0.0022(10) -0.0082(10) -0.0035(10)
C4 0.0201(11) 0.0197(12) 0.0323(13) 0.0028(11) -0.0027(10) -0.0020(10)
C5 0.0191(11) 0.0158(10) 0.0229(12) 0.0012(9) 0.0013(9) -0.0025(9)
C6 0.0191(11) 0.0153(11) 0.0202(12) 0.0002(9) 0.0011(9) -0.0014(9)
C7 0.0207(10) 0.0162(10) 0.0163(11) 0.0012(9) 0.0021(9) -0.0015(9)
C8 0.0214(11) 0.0225(12) 0.0193(11) -0.0020(10) 0.0004(9) 0.0003(10)
C9 0.0215(11) 0.0153(10) 0.0196(11) -0.0003(9) 0.0046(9) -0.0003(10)
C10 0.0232(11) 0.0135(10) 0.0194(11) -0.0001(9) 0.0014(9) -0.0013(9)
C11 0.0245(11) 0.0159(11) 0.0207(12) 0.0010(9) -0.0019(10) -0.0066(10)
C12 0.0214(11) 0.0243(12) 0.0383(14) 0.0019(11) -0.0025(10) 0.0046(10)
C13 0.0130(10) 0.0217(11) 0.0174(11) 0.0007(10) -0.0006(9) 0.0025(9)
C14 0.0299(13) 0.0202(11) 0.0319(13) -0.0065(11) 0.0026(11) 0.0014(10)

loop_
_atom_type_symbol
_atom_type_description
_atom_type_scat_dispersion_real
_atom_type_scat_dispersion_imag
_atom_type_scat_source
C C 0.0033 0.0016 'International Tables Vol C Tables 4.2.6.8 and 6.1.1.4'
H H 0.0000 0.0000 'International Tables Vol C Tables 4.2.6.8 and 6.1.1.4'
N N 0.0061 0.0033 'International Tables Vol C Tables 4.2.6.8 and 6.1.1.4'
O O 0.0106 0.0060 'International Tables Vol C Tables 4.2.6.8 and 6.1.1.4'

loop_
_geom_angle_atom_site_label_1
_geom_angle_atom_site_label_2
_geom_angle_atom_site_label_3
_geom_angle
C11 O2 C12 115.82(17)
C13 O4 C14 114.88(17)
C8 N1 C5 109.80(17)
C13 N2 C10 120.64(17)
C2 C1 C6 118.7(2)
C1 C2 C3 121.6(2)
C4 C3 C2 121.4(2)
C3 C4 C5 116.8(2)
N1 C5 C4 130.11(19)
N1 C5 C6 106.87(17)
C4 C5 C6 123.00(19)
C1 C6 C5 118.56(19)
C1 C6 C7 134.0(2)
C5 C6 C7 107.44(18)
C8 C7 C6 105.83(19)
C8 C7 C9 130.1(2)
C6 C7 C9 123.90(19)
N1 C8 C7 110.05(19)
C10 C9 C7 128.5(2)
C9 C10 N2 121.98(19)
C9 C10 C11 123.36(19)
N2 C10 C11 114.67(18)
O1 C11 O2 123.4(2)
O1 C11 C10 123.6(2)
O2 C11 C10 113.02(18)
O3 C13 O4 123.2(2)
O3 C13 N2 126.1(2)
O4 C13 N2 110.71(18)

loop_
_geom_bond_atom_site_label_1
_geom_bond_atom_site_label_2
_geom_bond_distance
O1 C11 1.210(2)
O2 C11 1.335(2)
O2 C12 1.442(2)
O3 C13 1.213(2)
O4 C13 1.340(2)
O4 C14 1.447(3)
N1 C8 1.356(3)
N1 C5 1.383(3)
N2 C13 1.344(3)
N2 C10 1.420(3)
C1 C2 1.369(3)
C1 C6 1.399(3)
C2 C3 1.400(3)
C3 C4 1.376(3)
C4 C5 1.386(3)
C5 C6 1.408(3)
C6 C7 1.442(3)
C7 C8 1.381(3)
C7 C9 1.444(3)
C9 C10 1.342(3)
C10 C11 1.474(3)

loop_
_geom_hbond_atom_site_label_D
_geom_hbond_atom_site_label_H
_geom_hbond_atom_site_label_A
_geom_hbond_distance_DH
_geom_hbond_distance_HA
_geom_hbond_distance_DA
_geom_hbond_angle_DHA
_geom_hbond_site_symmetry_A
N2 H2A O1 0.88 2.05 2.911(2) 165.3 4_565

loop_
_geom_torsion_atom_site_label_1
_geom_torsion_atom_site_label_2
_geom_torsion_atom_site_label_3
_geom_torsion_atom_site_label_4
_geom_torsion
C6 C1 C2 C3 0.7(3)
C1 C2 C3 C4 -0.3(3)
C2 C3 C4 C5 -0.6(3)
C8 N1 C5 C4 178.9(2)
C8 N1 C5 C6 0.8(2)
C3 C4 C5 N1 -176.6(2)
C3 C4 C5 C6 1.2(3)
C2 C1 C6 C5 -0.1(3)
C2 C1 C6 C7 177.6(2)
N1 C5 C6 C1 177.45(19)
C4 C5 C6 C1 -0.8(3)
N1 C5 C6 C7 -0.9(2)
C4 C5 C6 C7 -179.1(2)
C1 C6 C7 C8 -177.3(2)
C5 C6 C7 C8 0.6(2)
C1 C6 C7 C9 6.6(4)
C5 C6 C7 C9 -175.49(19)
C5 N1 C8 C7 -0.4(2)
C6 C7 C8 N1 -0.1(2)
C9 C7 C8 N1 175.6(2)
C8 C7 C9 C10 9.8(4)
C6 C7 C9 C10 -175.1(2)
C7 C9 C10 N2 4.8(3)
C7 C9 C10 C11 -175.52(19)
C13 N2 C10 C9 73.9(3)
C13 N2 C10 C11 -105.8(2)
C12 O2 C11 O1 -0.1(3)
C12 O2 C11 C10 179.64(17)
C9 C10 C11 O1 177.0(2)
N2 C10 C11 O1 -3.3(3)
C9 C10 C11 O2 -2.8(3)
N2 C10 C11 O2 176.92(16)
C14 O4 C13 O3 0.7(3)
C14 O4 C13 N2 -179.67(17)
C10 N2 C13 O3 2.7(3)
C10 N2 C13 O4 -176.93(16)

loop_
_cod_related_entry_id
_cod_related_entry_database
_cod_related_entry_code
1 ChemSpider 30660407
